data_7157865
loop_
_publ_author_name
'Kimura, Yuto'
'Uraguchi, Daisuke'
'Ooi, Takashi'

_publ_section_title
;
 Catalytic asymmetric synthesis of 5-membered alicyclic \a-quaternary
 \b-amino acids <i>via</i> [3 + 2]-photocycloaddition of \a-substituted
 acrylates.
;
_journal_issue 8
_journal_name_full 'Organic &amp; biomolecular chemistry'
_journal_page_first 1744
_journal_page_last 1747
_journal_paper_doi 10.1039/d1ob00126d
_journal_volume 19
_journal_year 2021
_chemical_absolute_configuration ad
_chemical_formula_moiety 'C27 H36 N2 O3'
_chemical_formula_sum 'C27 H36 N2 O3'
_chemical_formula_weight 436.58
_space_group_crystal_system orthorhombic
_space_group_IT_number 19
_space_group_name_Hall 'P 2ac 2ab'
_space_group_name_H-M_alt 'P 21 21 21'
_atom_sites_solution_hydrogens mixed
_audit_creation_method SHELXL-2014/7
_audit_update_record
;
2020-12-20 deposited with the CCDC.	2021-02-02 downloaded from the CCDC.
;
_cell_angle_alpha 90
_cell_angle_beta 90
_cell_angle_gamma 90
_cell_formula_units_Z 4
_cell_length_a 8.29650(10)
_cell_length_b 8.9484(2)
_cell_length_c 34.1519(6)
_cell_measurement_reflns_used 308
_cell_measurement_temperature 123(2)
_cell_measurement_theta_max 67.54
_cell_measurement_theta_min 7.19
_cell_volume 2535.45(8)
_computing_structure_refinement 'SHELXL-2014/7 (Sheldrick, 2014)'
_diffrn_ambient_temperature 123(2)
_diffrn_measured_fraction_theta_full 0.999
_diffrn_measured_fraction_theta_max 0.999
_diffrn_measurement_device_type 'RAPID 100x100 IP-Cu'
_diffrn_measurement_method RAPID
_diffrn_radiation_type CuK\a
_diffrn_radiation_wavelength 1.54187
_diffrn_reflns_av_R_equivalents 0.0210
_diffrn_reflns_av_unetI/netI 0.0114
_diffrn_reflns_Laue_measured_fraction_full 0.999
_diffrn_reflns_Laue_measured_fraction_max 0.999
_diffrn_reflns_limit_h_max 9
_diffrn_reflns_limit_h_min -9
_diffrn_reflns_limit_k_max 10
_diffrn_reflns_limit_k_min -10
_diffrn_reflns_limit_l_max 40
_diffrn_reflns_limit_l_min -41
_diffrn_reflns_number 29661
_diffrn_reflns_point_group_measured_fraction_full 0.998
_diffrn_reflns_point_group_measured_fraction_max 0.998
_diffrn_reflns_theta_full 67.687
_diffrn_reflns_theta_max 68.196
_diffrn_reflns_theta_min 5.110
_exptl_absorpt_coefficient_mu 0.585
_exptl_absorpt_correction_T_max 1.0000
_exptl_absorpt_correction_T_min 0.8270
_exptl_absorpt_correction_type empirical
_exptl_absorpt_process_details Empirical
_exptl_crystal_colour Colorless
_exptl_crystal_density_diffrn 1.144
_exptl_crystal_description Platelet
_exptl_crystal_F_000 944
_exptl_crystal_size_max 1.000000
_exptl_crystal_size_mid 0.300000
_exptl_crystal_size_min 0.010000
_refine_diff_density_max 0.162
_refine_diff_density_min -0.178
_refine_diff_density_rms 0.033
_refine_ls_abs_structure_details
;
 Flack x determined using 1906 quotients [(I+)-(I-)]/[(I+)+(I-)]
 (Parsons, Flack and Wagner, Acta Cryst. B69 (2013) 249-259).
;
_refine_ls_abs_structure_Flack 0.04(3)
_refine_ls_extinction_method none
_refine_ls_goodness_of_fit_ref 1.058
_refine_ls_hydrogen_treatment mixed
_refine_ls_matrix_type full
_refine_ls_number_parameters 308
_refine_ls_number_reflns 4629
_refine_ls_number_restraints 0
_refine_ls_restrained_S_all 1.058
_refine_ls_R_factor_all 0.0305
_refine_ls_R_factor_gt 0.0301
_refine_ls_shift/su_max 0.000
_refine_ls_shift/su_mean 0.000
_refine_ls_structure_factor_coef Fsqd
_refine_ls_weighting_details 'w=1/[\s^2^(Fo^2^)+(0.0492P)^2^+0.3739P] where P=(Fo^2^+2Fc^2^)/3'
_refine_ls_weighting_scheme calc
_refine_ls_wR_factor_gt 0.0797
_refine_ls_wR_factor_ref 0.0800
_reflns_Friedel_coverage 0.731
_reflns_Friedel_fraction_full 0.998
_reflns_Friedel_fraction_max 0.997
_reflns_number_gt 4558
_reflns_number_total 4629
_reflns_threshold_expression 'I > 2\s(I)'
_cod_data_source_file d1ob00126d2.cif
_cod_data_source_block 4e
_cod_depositor_comments
;
The following automatic conversions were performed:

data item '_exptl_absorpt_correction_type' value 'Empirical' was
changed to 'empirical' in accordance with the
/home/data/users/saulius/crontab/automatic-downloads/rss-feeds/RSC/lib/dictionaries/cif_core.dic
dictionary named 'cif_core.dic' version 2.4.2 last updated on
2011-04-26.

Automatic conversion script
Id: cif_fix_values 7556 2019-12-06 15:28:31Z antanas 

 Adding full bibliography for 7157865.cif.
;
_cod_database_code 7157865
_shelx_shelxl_version_number 2014/7
_shelx_space_group_comment
;
The symmetry employed for this shelxl refinement is uniquely defined
by the following loop, which should always be used as a source of
symmetry information in preference to the above space-group names.
They are only intended as comments.
;

loop_
_space_group_symop_operation_xyz
'x, y, z'
'-x+1/2, -y, z+1/2'
'x+1/2, -y+1/2, -z'
'-x, y+1/2, -z+1/2'

loop_
_atom_site_label
_atom_site_type_symbol
_atom_site_fract_x
_atom_site_fract_y
_atom_site_fract_z
_atom_site_U_iso_or_equiv
_atom_site_adp_type
_atom_site_occupancy
_atom_site_site_symmetry_order
_atom_site_calc_flag
_atom_site_refinement_flags_posn
_atom_site_refinement_flags_adp
_atom_site_refinement_flags_occupancy
_atom_site_disorder_assembly
_atom_site_disorder_group
C1 C 0.66444(19) 0.47948(18) 0.30902(5) 0.0227(3) Uani 1 1 d . . . . .
H34 H 0.667(2) 0.589(2) 0.3073(5) 0.019(4) Uiso 1 1 d . . . . .
C3 C 0.7045(2) 0.4702(2) 0.37813(5) 0.0301(4) Uani 1 1 d . . . . .
H1 H 0.6832 0.4177 0.4025 0.036 Uiso 1 1 calc R U . . .
H2 H 0.7088 0.5766 0.3834 0.036 Uiso 1 1 calc R U . . .
C4 C 0.8633(2) 0.4159(2) 0.35966(5) 0.0345(4) Uani 1 1 d . . . . .
H3 H 0.9525 0.4785 0.3679 0.041 Uiso 1 1 calc R U . . .
H4 H 0.8857 0.3135 0.3673 0.041 Uiso 1 1 calc R U . . .
C2 C 0.57463(19) 0.43487(18) 0.34763(5) 0.0245(3) Uani 1 1 d . . . . .
C5 C 0.8388(2) 0.4269(2) 0.31524(5) 0.0288(4) Uani 1 1 d . . . . .
H5 H 0.8557 0.3304 0.3030 0.035 Uiso 1 1 calc R U . . .
H6 H 0.9139 0.4980 0.3040 0.035 Uiso 1 1 calc R U . . .
C6 C 0.47196(19) 0.49300(17) 0.25490(4) 0.0215(3) Uani 1 1 d . . . . .
C7 C 0.25700(19) 0.44936(17) 0.20597(5) 0.0235(3) Uani 1 1 d . . . . .
C8 C 0.1354(2) 0.53497(18) 0.22278(5) 0.0254(3) Uani 1 1 d . . . . .
H7 H 0.1470 0.5703 0.2482 0.030 Uiso 1 1 calc R U . . .
C9 C -0.00365(19) 0.56795(18) 0.20166(5) 0.0269(3) Uani 1 1 d . . . . .
C10 C -0.0197(2) 0.51247(19) 0.16372(5) 0.0296(4) Uani 1 1 d . . . . .
H8 H -0.1120 0.5350 0.1494 0.035 Uiso 1 1 calc R U . . .
C11 C 0.0992(2) 0.42418(19) 0.14677(5) 0.0284(4) Uani 1 1 d . . . . .
C12 C 0.2382(2) 0.39379(18) 0.16810(5) 0.0259(3) Uani 1 1 d . . . . .
H9 H 0.3194 0.3359 0.1570 0.031 Uiso 1 1 calc R U . . .
C13 C -0.1347(2) 0.6632(2) 0.21939(6) 0.0348(4) Uani 1 1 d . . . . .
H10 H -0.1011 0.6977 0.2447 0.052 Uiso 1 1 calc R U . . .
H11 H -0.2314 0.6051 0.2220 0.052 Uiso 1 1 calc R U . . .
H12 H -0.1552 0.7475 0.2027 0.052 Uiso 1 1 calc R U . . .
C14 C 0.0805(2) 0.3626(2) 0.10579(5) 0.0383(4) Uani 1 1 d . . . . .
H13 H 0.1826 0.3660 0.0926 0.057 Uiso 1 1 calc R U . . .
H14 H 0.0034 0.4216 0.0917 0.057 Uiso 1 1 calc R U . . .
H15 H 0.0437 0.2610 0.1071 0.057 Uiso 1 1 calc R U . . .
C15 C 0.4223(2) 0.52868(19) 0.35040(5) 0.0288(4) Uani 1 1 d . . . . .
C17 C 0.5301(2) 0.26700(17) 0.34680(5) 0.0270(4) Uani 1 1 d . . . . .
H16 H 0.4445 0.2525 0.3278 0.032 Uiso 1 1 calc R U . . .
H17 H 0.6230 0.2110 0.3378 0.032 Uiso 1 1 calc R U . . .
C18 C 0.4759(2) 0.20237(18) 0.38570(5) 0.0286(4) Uani 1 1 d . . . . .
C19 C 0.3193(2) 0.2162(2) 0.39929(5) 0.0327(4) Uani 1 1 d . . . . .
H18 H 0.2447 0.2701 0.3847 0.039 Uiso 1 1 calc R U . . .
C20 C 0.2716(2) 0.1510(2) 0.43444(5) 0.0353(4) Uani 1 1 d . . . . .
H19 H 0.1658 0.1630 0.4428 0.042 Uiso 1 1 calc R U . . .
C21 C 0.3775(2) 0.0687(2) 0.45726(5) 0.0348(4) Uani 1 1 d . . . . .
C22 C 0.5358(3) 0.0569(2) 0.44366(5) 0.0407(5) Uani 1 1 d . . . . .
H20 H 0.6108 0.0039 0.4584 0.049 Uiso 1 1 calc R U . . .
C23 C 0.5835(2) 0.1222(2) 0.40883(5) 0.0357(4) Uani 1 1 d . . . . .
H21 H 0.6899 0.1122 0.4007 0.043 Uiso 1 1 calc R U . . .
C24 C 0.3281(3) -0.0105(3) 0.49537(6) 0.0453(5) Uani 1 1 d . . . . .
C25 C 0.1525(3) 0.0221(3) 0.50647(6) 0.0491(5) Uani 1 1 d . . . . .
H22 H 0.1243 -0.0345 0.5294 0.074 Uiso 1 1 calc R U . . .
H23 H 0.0831 -0.0057 0.4852 0.074 Uiso 1 1 calc R U . . .
H24 H 0.1403 0.1268 0.5118 0.074 Uiso 1 1 calc R U . . .
C26 C 0.3452(5) -0.1799(3) 0.48941(8) 0.0770(9) Uani 1 1 d . . . . .
H25 H 0.4553 -0.2034 0.4833 0.116 Uiso 1 1 calc R U . . .
H26 H 0.2770 -0.2112 0.4682 0.116 Uiso 1 1 calc R U . . .
H27 H 0.3141 -0.2309 0.5130 0.116 Uiso 1 1 calc R U . . .
C27 C 0.4358(3) 0.0417(4) 0.52882(6) 0.0706(9) Uani 1 1 d . . . . .
H28 H 0.5464 0.0222 0.5224 0.106 Uiso 1 1 calc R U . . .
H29 H 0.4078 -0.0112 0.5523 0.106 Uiso 1 1 calc R U . . .
H30 H 0.4210 0.1470 0.5328 0.106 Uiso 1 1 calc R U . . .
N1 N 0.59275(17) 0.42050(16) 0.27368(4) 0.0233(3) Uani 1 1 d . . . . .
H35 H 0.602(2) 0.332(3) 0.2685(5) 0.021(4) Uiso 1 1 d . . . . .
N2 N 0.39869(17) 0.41018(16) 0.22659(4) 0.0252(3) Uani 1 1 d . . . . .
H36 H 0.434(3) 0.322(3) 0.2237(6) 0.031(5) Uiso 1 1 d . . . . .
O1 O 0.43568(14) 0.62453(12) 0.26219(3) 0.0261(3) Uani 1 1 d . . . . .
O2 O 0.28905(15) 0.48767(14) 0.34192(4) 0.0377(3) Uani 1 1 d . . . . .
O3 O 0.45548(16) 0.66935(15) 0.36150(5) 0.0431(3) Uani 1 1 d . . . . .
C28 C 0.3218(3) 0.7723(3) 0.35914(10) 0.0667(8) Uani 1 1 d . . . . .
H31 H 0.2794 0.7723 0.3330 0.100 Uiso 1 1 calc R U . . .
H32 H 0.3580 0.8710 0.3657 0.100 Uiso 1 1 calc R U . . .
H33 H 0.2391 0.7420 0.3771 0.100 Uiso 1 1 calc R U . . .

loop_
_atom_site_aniso_label
_atom_site_aniso_U_11
_atom_site_aniso_U_22
_atom_site_aniso_U_33
_atom_site_aniso_U_23
_atom_site_aniso_U_13
_atom_site_aniso_U_12
C1 0.0243(8) 0.0186(8) 0.0251(7) -0.0010(6) -0.0013(6) 0.0013(6)
C3 0.0339(9) 0.0282(9) 0.0283(8) -0.0031(7) -0.0044(7) -0.0009(7)
C4 0.0299(9) 0.0378(10) 0.0357(9) -0.0018(8) -0.0072(7) 0.0044(8)
C2 0.0271(8) 0.0206(8) 0.0257(7) -0.0015(6) 0.0001(7) 0.0000(6)
C5 0.0247(8) 0.0292(9) 0.0324(8) -0.0020(7) -0.0011(7) 0.0031(7)
C6 0.0224(7) 0.0192(7) 0.0229(7) 0.0032(6) 0.0014(6) -0.0020(6)
C7 0.0236(8) 0.0177(7) 0.0292(8) 0.0039(6) -0.0017(6) -0.0040(6)
C8 0.0269(8) 0.0221(8) 0.0272(8) 0.0027(6) 0.0008(6) -0.0023(6)
C9 0.0242(8) 0.0212(7) 0.0354(8) 0.0060(7) 0.0023(7) -0.0036(6)
C10 0.0242(8) 0.0263(8) 0.0382(9) 0.0076(7) -0.0069(7) -0.0041(7)
C11 0.0303(8) 0.0243(8) 0.0307(8) 0.0032(7) -0.0034(7) -0.0069(7)
C12 0.0274(8) 0.0210(8) 0.0294(8) 0.0003(6) 0.0010(7) -0.0015(6)
C13 0.0252(9) 0.0325(9) 0.0468(10) 0.0045(8) 0.0045(8) 0.0017(8)
C14 0.0396(10) 0.0406(10) 0.0345(9) -0.0019(8) -0.0089(8) -0.0045(9)
C15 0.0281(9) 0.0262(8) 0.0321(8) -0.0001(7) 0.0057(7) -0.0007(7)
C17 0.0345(9) 0.0216(8) 0.0249(8) -0.0016(6) 0.0007(7) -0.0006(7)
C18 0.0388(9) 0.0205(8) 0.0266(8) -0.0021(6) 0.0015(7) -0.0016(7)
C19 0.0344(10) 0.0290(9) 0.0348(9) 0.0015(7) -0.0019(7) -0.0034(8)
C20 0.0353(10) 0.0352(10) 0.0354(9) -0.0012(8) 0.0064(8) -0.0050(8)
C21 0.0458(11) 0.0310(9) 0.0278(8) -0.0020(7) 0.0060(8) -0.0014(8)
C22 0.0488(11) 0.0398(10) 0.0335(9) 0.0074(8) 0.0049(8) 0.0112(9)
C23 0.0396(10) 0.0337(10) 0.0339(9) 0.0042(7) 0.0078(8) 0.0095(8)
C24 0.0547(12) 0.0500(12) 0.0311(9) 0.0054(9) 0.0089(9) -0.0011(11)
C25 0.0532(12) 0.0592(14) 0.0350(10) 0.0019(9) 0.0104(9) -0.0149(11)
C26 0.111(2) 0.0522(15) 0.0681(16) 0.0283(13) 0.0353(16) 0.0112(17)
C27 0.0558(14) 0.125(3) 0.0307(10) 0.0121(13) 0.0060(10) -0.0109(16)
N1 0.0285(7) 0.0161(7) 0.0253(7) -0.0015(5) -0.0029(5) 0.0028(5)
N2 0.0270(7) 0.0180(7) 0.0306(7) -0.0021(5) -0.0050(5) 0.0033(6)
O1 0.0290(6) 0.0177(5) 0.0315(6) 0.0006(4) -0.0045(5) 0.0005(4)
O2 0.0266(6) 0.0322(7) 0.0544(8) 0.0053(6) 0.0004(6) -0.0014(5)
O3 0.0307(6) 0.0273(7) 0.0714(9) -0.0146(6) 0.0090(6) 0.0036(6)
C28 0.0378(12) 0.0355(12) 0.127(2) -0.0176(13) 0.0161(14) 0.0121(10)

loop_
_atom_type_symbol
_atom_type_description
_atom_type_scat_dispersion_real
_atom_type_scat_dispersion_imag
_atom_type_scat_source
C C 0.0181 0.0091 'International Tables Vol C Tables 4.2.6.8 and 6.1.1.4'
H H 0.0000 0.0000 'International Tables Vol C Tables 4.2.6.8 and 6.1.1.4'
O O 0.0492 0.0322 'International Tables Vol C Tables 4.2.6.8 and 6.1.1.4'
N N 0.0311 0.0180 'International Tables Vol C Tables 4.2.6.8 and 6.1.1.4'

loop_
_geom_angle_atom_site_label_1
_geom_angle_atom_site_label_2
_geom_angle_atom_site_label_3
_geom_angle
_geom_angle_site_symmetry_1
_geom_angle_site_symmetry_3
_geom_angle_publ_flag
N1 C1 C5 113.04(13) . . ?
N1 C1 C2 114.47(13) . . ?
C5 C1 C2 104.68(13) . . ?
N1 C1 H34 108.9(10) . . ?
C5 C1 H34 107.0(11) . . ?
C2 C1 H34 108.3(10) . . ?
C2 C3 C4 104.97(13) . . ?
C2 C3 H1 110.8 . . ?
C4 C3 H1 110.8 . . ?
C2 C3 H2 110.8 . . ?
C4 C3 H2 110.8 . . ?
H1 C3 H2 108.8 . . ?
C5 C4 C3 105.75(14) . . ?
C5 C4 H3 110.6 . . ?
C3 C4 H3 110.6 . . ?
C5 C4 H4 110.6 . . ?
C3 C4 H4 110.6 . . ?
H3 C4 H4 108.7 . . ?
C15 C2 C3 115.38(14) . . ?
C15 C2 C17 109.80(13) . . ?
C3 C2 C17 112.38(14) . . ?
C15 C2 C1 107.89(13) . . ?
C3 C2 C1 100.69(13) . . ?
C17 C2 C1 110.22(13) . . ?
C4 C5 C1 106.36(14) . . ?
C4 C5 H5 110.5 . . ?
C1 C5 H5 110.5 . . ?
C4 C5 H6 110.5 . . ?
C1 C5 H6 110.5 . . ?
H5 C5 H6 108.6 . . ?
O1 C6 N1 122.60(14) . . ?
O1 C6 N2 123.43(14) . . ?
N1 C6 N2 113.94(14) . . ?
C8 C7 C12 119.89(16) . . ?
C8 C7 N2 122.27(15) . . ?
C12 C7 N2 117.78(15) . . ?
C7 C8 C9 120.25(15) . . ?
C7 C8 H7 119.9 . . ?
C9 C8 H7 119.9 . . ?
C8 C9 C10 119.05(15) . . ?
C8 C9 C13 120.60(16) . . ?
C10 C9 C13 120.34(15) . . ?
C11 C10 C9 121.42(15) . . ?
C11 C10 H8 119.3 . . ?
C9 C10 H8 119.3 . . ?
C10 C11 C12 118.79(16) . . ?
C10 C11 C14 121.31(16) . . ?
C12 C11 C14 119.90(16) . . ?
C11 C12 C7 120.57(16) . . ?
C11 C12 H9 119.7 . . ?
C7 C12 H9 119.7 . . ?
C9 C13 H10 109.5 . . ?
C9 C13 H11 109.5 . . ?
H10 C13 H11 109.5 . . ?
C9 C13 H12 109.5 . . ?
H10 C13 H12 109.5 . . ?
H11 C13 H12 109.5 . . ?
C11 C14 H13 109.5 . . ?
C11 C14 H14 109.5 . . ?
H13 C14 H14 109.5 . . ?
C11 C14 H15 109.5 . . ?
H13 C14 H15 109.5 . . ?
H14 C14 H15 109.5 . . ?
O2 C15 O3 122.90(16) . . ?
O2 C15 C2 125.58(16) . . ?
O3 C15 C2 111.41(14) . . ?
C18 C17 C2 115.15(13) . . ?
C18 C17 H16 108.5 . . ?
C2 C17 H16 108.5 . . ?
C18 C17 H17 108.5 . . ?
C2 C17 H17 108.5 . . ?
H16 C17 H17 107.5 . . ?
C19 C18 C23 117.25(16) . . ?
C19 C18 C17 122.50(16) . . ?
C23 C18 C17 120.23(16) . . ?
C18 C19 C20 121.21(18) . . ?
C18 C19 H18 119.4 . . ?
C20 C19 H18 119.4 . . ?
C21 C20 C19 121.81(18) . . ?
C21 C20 H19 119.1 . . ?
C19 C20 H19 119.1 . . ?
C20 C21 C22 116.70(17) . . ?
C20 C21 C24 123.46(18) . . ?
C22 C21 C24 119.82(18) . . ?
C23 C22 C21 121.54(19) . . ?
C23 C22 H20 119.2 . . ?
C21 C22 H20 119.2 . . ?
C22 C23 C18 121.48(19) . . ?
C22 C23 H21 119.3 . . ?
C18 C23 H21 119.3 . . ?
C27 C24 C25 108.28(18) . . ?
C27 C24 C26 110.3(2) . . ?
C25 C24 C26 108.0(2) . . ?
C27 C24 C21 109.67(19) . . ?
C25 C24 C21 112.04(18) . . ?
C26 C24 C21 108.55(17) . . ?
C24 C25 H22 109.5 . . ?
C24 C25 H23 109.5 . . ?
H22 C25 H23 109.5 . . ?
C24 C25 H24 109.5 . . ?
H22 C25 H24 109.5 . . ?
H23 C25 H24 109.5 . . ?
C24 C26 H25 109.5 . . ?
C24 C26 H26 109.5 . . ?
H25 C26 H26 109.5 . . ?
C24 C26 H27 109.5 . . ?
H25 C26 H27 109.5 . . ?
H26 C26 H27 109.5 . . ?
C24 C27 H28 109.5 . . ?
C24 C27 H29 109.5 . . ?
H28 C27 H29 109.5 . . ?
C24 C27 H30 109.5 . . ?
H28 C27 H30 109.5 . . ?
H29 C27 H30 109.5 . . ?
C6 N1 C1 121.66(14) . . ?
C6 N1 H35 115.8(13) . . ?
C1 N1 H35 119.6(13) . . ?
C6 N2 C7 126.13(14) . . ?
C6 N2 H36 115.6(14) . . ?
C7 N2 H36 117.6(14) . . ?
C15 O3 C28 115.14(16) . . ?
O3 C28 H31 109.5 . . ?
O3 C28 H32 109.5 . . ?
H31 C28 H32 109.5 . . ?
O3 C28 H33 109.5 . . ?
H31 C28 H33 109.5 . . ?
H32 C28 H33 109.5 . . ?

loop_
_geom_bond_atom_site_label_1
_geom_bond_atom_site_label_2
_geom_bond_distance
_geom_bond_site_symmetry_2
_geom_bond_publ_flag
C1 N1 1.445(2) . ?
C1 C5 1.536(2) . ?
C1 C2 1.566(2) . ?
C1 H34 0.981(18) . ?
C3 C2 1.532(2) . ?
C3 C4 1.540(3) . ?
C3 H1 0.9700 . ?
C3 H2 0.9700 . ?
C4 C5 1.534(2) . ?
C4 H3 0.9700 . ?
C4 H4 0.9700 . ?
C2 C15 1.520(2) . ?
C2 C17 1.547(2) . ?
C5 H5 0.9700 . ?
C5 H6 0.9700 . ?
C6 O1 1.2401(19) . ?
C6 N1 1.355(2) . ?
C6 N2 1.361(2) . ?
C7 C8 1.391(2) . ?
C7 C12 1.394(2) . ?
C7 N2 1.414(2) . ?
C8 C9 1.392(2) . ?
C8 H7 0.9300 . ?
C9 C10 1.394(2) . ?
C9 C13 1.509(2) . ?
C10 C11 1.390(3) . ?
C10 H8 0.9300 . ?
C11 C12 1.391(2) . ?
C11 C14 1.512(2) . ?
C12 H9 0.9300 . ?
C13 H10 0.9600 . ?
C13 H11 0.9600 . ?
C13 H12 0.9600 . ?
C14 H13 0.9600 . ?
C14 H14 0.9600 . ?
C14 H15 0.9600 . ?
C15 O2 1.201(2) . ?
C15 O3 1.343(2) . ?
C17 C18 1.517(2) . ?
C17 H16 0.9700 . ?
C17 H17 0.9700 . ?
C18 C19 1.385(3) . ?
C18 C23 1.392(3) . ?
C19 C20 1.392(2) . ?
C19 H18 0.9300 . ?
C20 C21 1.386(3) . ?
C20 H19 0.9300 . ?
C21 C22 1.397(3) . ?
C21 C24 1.538(3) . ?
C22 C23 1.383(3) . ?
C22 H20 0.9300 . ?
C23 H21 0.9300 . ?
C24 C27 1.524(3) . ?
C24 C25 1.533(3) . ?
C24 C26 1.536(4) . ?
C25 H22 0.9600 . ?
C25 H23 0.9600 . ?
C25 H24 0.9600 . ?
C26 H25 0.9600 . ?
C26 H26 0.9600 . ?
C26 H27 0.9600 . ?
C27 H28 0.9600 . ?
C27 H29 0.9600 . ?
C27 H30 0.9600 . ?
N1 H35 0.81(2) . ?
N2 H36 0.85(2) . ?
O3 C28 1.444(3) . ?
C28 H31 0.9600 . ?
C28 H32 0.9600 . ?
C28 H33 0.9600 . ?

loop_
_geom_torsion_atom_site_label_1
_geom_torsion_atom_site_label_2
_geom_torsion_atom_site_label_3
_geom_torsion_atom_site_label_4
_geom_torsion
_geom_torsion_site_symmetry_1
_geom_torsion_site_symmetry_2
_geom_torsion_site_symmetry_3
_geom_torsion_site_symmetry_4
_geom_torsion_publ_flag
C2 C3 C4 C5 27.74(18) . . . . ?
C4 C3 C2 C15 -156.51(14) . . . . ?
C4 C3 C2 C17 76.57(17) . . . . ?
C4 C3 C2 C1 -40.70(16) . . . . ?
N1 C1 C2 C15 -75.58(17) . . . . ?
C5 C1 C2 C15 160.10(13) . . . . ?
N1 C1 C2 C3 163.14(14) . . . . ?
C5 C1 C2 C3 38.82(16) . . . . ?
N1 C1 C2 C17 44.30(18) . . . . ?
C5 C1 C2 C17 -80.02(16) . . . . ?
C3 C4 C5 C1 -2.77(19) . . . . ?
N1 C1 C5 C4 -147.75(15) . . . . ?
C2 C1 C5 C4 -22.53(17) . . . . ?
C12 C7 C8 C9 -1.3(2) . . . . ?
N2 C7 C8 C9 -178.54(14) . . . . ?
C7 C8 C9 C10 0.8(2) . . . . ?
C7 C8 C9 C13 -178.81(15) . . . . ?
C8 C9 C10 C11 0.6(2) . . . . ?
C13 C9 C10 C11 -179.86(15) . . . . ?
C9 C10 C11 C12 -1.3(2) . . . . ?
C9 C10 C11 C14 179.24(16) . . . . ?
C10 C11 C12 C7 0.8(2) . . . . ?
C14 C11 C12 C7 -179.78(15) . . . . ?
C8 C7 C12 C11 0.5(2) . . . . ?
N2 C7 C12 C11 177.87(14) . . . . ?
C3 C2 C15 O2 -148.38(17) . . . . ?
C17 C2 C15 O2 -20.2(2) . . . . ?
C1 C2 C15 O2 99.98(19) . . . . ?
C3 C2 C15 O3 35.4(2) . . . . ?
C17 C2 C15 O3 163.61(14) . . . . ?
C1 C2 C15 O3 -76.24(17) . . . . ?
C15 C2 C17 C18 -74.03(18) . . . . ?
C3 C2 C17 C18 55.8(2) . . . . ?
C1 C2 C17 C18 167.25(14) . . . . ?
C2 C17 C18 C19 82.7(2) . . . . ?
C2 C17 C18 C23 -99.05(19) . . . . ?
C23 C18 C19 C20 -0.7(3) . . . . ?
C17 C18 C19 C20 177.62(16) . . . . ?
C18 C19 C20 C21 -0.5(3) . . . . ?
C19 C20 C21 C22 1.3(3) . . . . ?
C19 C20 C21 C24 -177.38(18) . . . . ?
C20 C21 C22 C23 -1.0(3) . . . . ?
C24 C21 C22 C23 177.73(19) . . . . ?
C21 C22 C23 C18 -0.1(3) . . . . ?
C19 C18 C23 C22 1.0(3) . . . . ?
C17 C18 C23 C22 -177.37(17) . . . . ?
C20 C21 C24 C27 -124.5(2) . . . . ?
C22 C21 C24 C27 56.9(3) . . . . ?
C20 C21 C24 C25 -4.2(3) . . . . ?
C22 C21 C24 C25 177.16(19) . . . . ?
C20 C21 C24 C26 114.9(3) . . . . ?
C22 C21 C24 C26 -63.7(3) . . . . ?
O1 C6 N1 C1 13.6(2) . . . . ?
N2 C6 N1 C1 -168.58(14) . . . . ?
C5 C1 N1 C6 -153.85(14) . . . . ?
C2 C1 N1 C6 86.41(18) . . . . ?
O1 C6 N2 C7 -10.9(3) . . . . ?
N1 C6 N2 C7 171.25(14) . . . . ?
C8 C7 N2 C6 -31.2(2) . . . . ?
C12 C7 N2 C6 151.48(16) . . . . ?
O2 C15 O3 C28 -5.4(3) . . . . ?
C2 C15 O3 C28 170.93(19) . . . . ?
